data_2021860
loop_
_publ_author_name
'Arakcheeva, Alla'
'Svitlyk, Volodymyr'
'Polini, Eleonora'
'Henry, Laura'
'Chernyshov, Dmitry'
'Sienkiewicz, Andrzej'
'Giriat, Ga\'etan'
'Glushkova, Anastasiia'
'Kollar, Marton'
'N\'afr\'adi, B\'alint'
'Forro, Laszlo'
'Horv\'ath, Endre'

_publ_section_title
;
 Pressure-induced transformation of CH3NH3PbI3: the role of the noble-gas
 pressure transmitting media
;
_journal_coeditor_code DK5077SUP1
_journal_issue 3
_journal_name_full 'Acta Crystallographica Section B Structural Science, Crystal Engineering and Materials'
_journal_page_first 361
_journal_paper_doi 10.1107/S2052520619004554
_journal_volume 75
_journal_year 2019
_chemical_compound_source
; Decompressed crystal taken at ambient conditions in 4 weeks after exposure 
at P = 20.27 GPa within the Ne pressure transmitting media
;
_chemical_formula_sum 'C H6 I3 N Ne0.973 Pb'
_chemical_formula_weight 639.3
_chemical_name_common Ne-MAPbI3
_chemical_name_systematic ' neon methylammonium lead iodide'
_space_group_IT_number 97
_space_group_name_Hall 'I 4 2'
_space_group_name_H-M_alt 'I 4 2 2'
_symmetry_cell_setting tetragonal
_symmetry_Int_Tables_number 97
_symmetry_space_group_name_Hall 'I 4 2'
_symmetry_space_group_name_H-M 'I 4 2 2'
_cell_angle_alpha 90
_cell_angle_beta 90
_cell_angle_gamma 90
_cell_formula_units_Z 4
_cell_length_a 8.876(1)
_cell_length_b 8.876(1)
_cell_length_c 12.672(1)
_cell_measurement_reflns_used 3819
_cell_measurement_temperature 293
_cell_measurement_theta_max 31.89
_cell_measurement_theta_min 2.82
_cell_volume 998.34(18)
_diffrn_ambient_temperature 293
_diffrn_detector 'CCD plate'
_diffrn_measured_fraction_theta_full 0.98
_diffrn_measured_fraction_theta_max 0.96
_diffrn_measurement_device 'abstract diffractometer'
_diffrn_measurement_device_type
;
dectris-CrysAlisPro-abstract goniometer imported dectris images
;
_diffrn_radiation_monochromator synchrotron
_diffrn_radiation_probe x-ray
_diffrn_radiation_source synchrotron
_diffrn_radiation_type synchrotron
_diffrn_radiation_wavelength 0.7153
_diffrn_reflns_av_R_equivalents 0.0294
_diffrn_reflns_av_unetI/netI 0.0348
_diffrn_reflns_limit_h_max 11
_diffrn_reflns_limit_h_min -11
_diffrn_reflns_limit_k_max 12
_diffrn_reflns_limit_k_min -12
_diffrn_reflns_limit_l_max 18
_diffrn_reflns_limit_l_min -18
_diffrn_reflns_number 3819
_diffrn_reflns_theta_full 30.95
_diffrn_reflns_theta_max 31.89
_diffrn_reflns_theta_min 2.82
_diffrn_source synchrotron
_exptl_absorpt_coefficient_mu 26.317
_exptl_absorpt_correction_type empirical
_exptl_absorpt_process_details
;
CrysAlisPro, Agilent Technologies,
Version 1.171.37.35 (release 13-08-2014 CrysAlis171 .NET)
(compiled Aug 13 2014,18:06:01)
Empirical absorption correction using spherical harmonics,
 implemented in SCALE3 ABSPACK scaling algorithm.
;
_exptl_crystal_density_diffrn 4.2527
_exptl_crystal_description irregular
_exptl_crystal_F_000 1078
_exptl_crystal_recrystallization_method 'Crystal has been obtained upon decompression from 20.27 GPa in Ne-PTM'
_refine_diff_density_max 1.43
_refine_diff_density_min -0.87
_refine_ls_abs_structure_details '  319 of Friedel pairs used in the refinement'
_refine_ls_abs_structure_Flack 0.48(2)
_refine_ls_extinction_coef 510(80)
_refine_ls_extinction_method 'B-C type 1 Gaussian isotropic (Becker & Coppens, 1974)'
_refine_ls_goodness_of_fit_gt 1.92
_refine_ls_goodness_of_fit_ref 1.73
_refine_ls_hydrogen_treatment constr
_refine_ls_number_constraints 24
_refine_ls_number_parameters 76
_refine_ls_number_reflns 1453
_refine_ls_number_restraints 1
_refine_ls_R_factor_all 0.0492
_refine_ls_R_factor_gt 0.0350
_refine_ls_shift/su_max 0.0495
_refine_ls_shift/su_mean 0.0059
_refine_ls_structure_factor_coef F
_refine_ls_weighting_details w=1/(\s^2^(F)+0.0001F^2^)
_refine_ls_weighting_scheme sigma
_refine_ls_wR_factor_gt 0.0469
_refine_ls_wR_factor_ref 0.0490
_reflns_number_gt 1096
_reflns_number_total 1453
_reflns_threshold_expression I>3\s(I)
_cod_data_source_file dk5077sup1.cif
_cod_data_source_block VIII
_cod_original_cell_volume 998.3(2)
_cod_original_formula_sum 'C1 H6 I3 N1 Ne0.973 Pb1'
_cod_database_code 2021860

loop_
_space_group_symop_id
_space_group_symop_operation_xyz
1 x,y,z
2 -x,-y,z
3 -y,x,z
4 y,-x,z
5 -x,y,-z
6 x,-y,-z
7 y,x,-z
8 -y,-x,-z
9 x+1/2,y+1/2,z+1/2
10 -x+1/2,-y+1/2,z+1/2
11 -y+1/2,x+1/2,z+1/2
12 y+1/2,-x+1/2,z+1/2
13 -x+1/2,y+1/2,-z+1/2
14 x+1/2,-y+1/2,-z+1/2
15 y+1/2,x+1/2,-z+1/2
16 -y+1/2,-x+1/2,-z+1/2

loop_
_atom_site_label
_atom_site_type_symbol
_atom_site_fract_x
_atom_site_fract_y
_atom_site_fract_z
_atom_site_adp_type
_atom_site_U_iso_or_equiv
_atom_site_site_symmetry_multiplicity
_atom_site_occupancy
_atom_site_calc_flag
Pb1 Pb 0 0 0.7481(3) Uani 0.0793(11) 4 1 d
I1_1 I 0 0 0.5 Uani 0.104(3) 2 1 d
I1_2 I 0 0 0 Uani 0.224(8) 2 1 d
I2 I 0.2794(4) 0.7794(4) 0.75 Uani 0.1378(17) 8 1 d
C C 1.002(8) 0.465(5) 0.531(3) Uiso 0.10(2) 16 0.25 d
N N 0.941(5) 0.615(4) 0.513(3) Uiso 0.095(14) 16 0.25 d
H1n H 0.95179 0.676224 0.578975 Uiso 0.1137 16 0.25 d
H2n H 0.83164 0.606715 0.494402 Uiso 0.1137 16 0.25 d
H3n H 0.996441 0.664975 0.454213 Uiso 0.1137 16 0.25 d
H1c H 0.918286 0.390407 0.535278 Uiso 0.1141 16 0.25 d
H2c H 1.061096 0.464058 0.598032 Uiso 0.1141 16 0.25 d
H3c H 1.070306 0.437611 0.470671 Uiso 0.1141 16 0.25 d
Ne Ne 0 0.5 0.25 Uiso 0.102(14) 4 0.277(15) d
Ne2 Ne -0.223(4) 0.685(5) 0.498(2) Uiso 0.113(12) 16 0.174(14) d

loop_
_atom_site_aniso_label
_atom_site_aniso_type_symbol
_atom_site_aniso_U_11
_atom_site_aniso_U_22
_atom_site_aniso_U_33
_atom_site_aniso_U_12
_atom_site_aniso_U_13
_atom_site_aniso_U_23
Pb1 Pb 0.0720(15) 0.0720(15) 0.094(2) 0 0 0
I1_1 I 0.122(5) 0.122(5) 0.068(5) 0 0 0
I1_2 I 0.303(16) 0.303(16) 0.066(6) 0 0 0
I2 I 0.120(2) 0.120(2) 0.174(4) 0.035(2) -0.0028(12) 0.0028(12)

loop_
_atom_type_symbol
_atom_type_scat_dispersion_real
_atom_type_scat_dispersion_imag
_atom_type_scat_source
C 0.0035 0.0017 'International Tables Vol C tables 4.2.6.8 and 6.1.1.1'
H 0.0000 0.0000 'International Tables Vol C tables 4.2.6.8 and 6.1.1.1'
I -0.4269 1.8618 'International Tables Vol C tables 4.2.6.8 and 6.1.1.1'
N 0.0068 0.0035 'International Tables Vol C tables 4.2.6.8 and 6.1.1.1'
Ne 0.0267 0.0171 'International Tables Vol C tables 4.2.6.8 and 6.1.1.1'
Pb -3.5457 10.3025 'International Tables Vol C tables 4.2.6.8 and 6.1.1.1'

loop_
_geom_angle_atom_site_label_1
_geom_angle_atom_site_label_2
_geom_angle_atom_site_label_3
_geom_angle_site_symmetry_1
_geom_angle_site_symmetry_3
_geom_angle
I1_1 Pb1 I1_2 . 1_556 180.0(5)
I1_1 Pb1 I2 . 1_545 90.43(8)
I1_1 Pb1 I2 . 2_565 90.43(8)
I1_1 Pb1 I2 . 3_655 90.43(8)
I1_1 Pb1 I2 . 4_455 90.43(8)
I1_2 Pb1 I2 1_556 1_545 89.57(8)
I1_2 Pb1 I2 1_556 2_565 89.57(8)
I1_2 Pb1 I2 1_556 3_655 89.57(8)
I1_2 Pb1 I2 1_556 4_455 89.57(8)
I2 Pb1 I2 1_545 2_565 179.13(15)
I2 Pb1 I2 1_545 3_655 90.00(10)
I2 Pb1 I2 1_545 4_455 90.00(10)
I2 Pb1 I2 2_565 3_655 90.00(10)
I2 Pb1 I2 2_565 4_455 90.00(10)
I2 Pb1 I2 3_655 4_455 179.13(15)
Pb1 I1_1 Pb1 . 5_556 180.0(5)
Pb1 I1_2 Pb1 1_554 5_556 180.0(5)
Ne2 I1_2 Ne2 9_544 10_454 178.8(7)
Ne2 I1_2 Ne2 9_544 11_554 90.0(11)
Ne2 I1_2 Ne2 9_544 12_444 90.0(11)
Ne2 I1_2 Ne2 9_544 13_445 112.4(11)
Ne2 I1_2 Ne2 9_544 14_555 67.6(11)
Ne2 I1_2 Ne2 9_544 16_545 157.6(11)
Ne2 I1_2 Ne2 10_454 11_554 90.0(11)
Ne2 I1_2 Ne2 10_454 12_444 90.0(11)
Ne2 I1_2 Ne2 10_454 13_445 67.6(11)
Ne2 I1_2 Ne2 10_454 14_555 112.4(11)
Ne2 I1_2 Ne2 10_454 15_455 157.6(11)
Ne2 I1_2 Ne2 11_554 12_444 178.8(7)
Ne2 I1_2 Ne2 11_554 14_555 157.6(11)
Ne2 I1_2 Ne2 11_554 15_455 67.6(11)
Ne2 I1_2 Ne2 11_554 16_545 112.4(11)
Ne2 I1_2 Ne2 12_444 13_445 157.6(11)
Ne2 I1_2 Ne2 12_444 15_455 112.4(11)
Ne2 I1_2 Ne2 12_444 16_545 67.6(11)
Ne2 I1_2 Ne2 13_445 14_555 178.8(7)
Ne2 I1_2 Ne2 13_445 15_455 90.0(11)
Ne2 I1_2 Ne2 13_445 16_545 90.0(11)
Ne2 I1_2 Ne2 14_555 15_455 90.0(11)
Ne2 I1_2 Ne2 14_555 16_545 90.0(11)
Ne2 I1_2 Ne2 15_455 16_545 178.8(7)
Ne I2 Ne2 9_555 3_665 86.3(7)
Ne I2 Ne2 9_555 12_455 106.7(7)
Ne I2 Ne2 9_555 5_556 106.7(7)
Ne I2 Ne2 9_555 14_566 86.3(7)
Ne2 I2 Ne2 3_665 12_455 167.0(10)
Ne2 I2 Ne2 3_665 14_566 172.6(10)
Ne2 I2 Ne2 12_455 5_556 146.6(10)
Ne2 I2 Ne2 5_556 14_566 167.0(10)
N C Ne . 11_655 93(2)
N C Ne2 . 2_665 142(4)
N C Ne2 . 5_656 67(3)
N C Ne2 . 6_666 100(4)
N C Ne 2_765 11_655 110(4)
N C Ne2 2_765 1_655 155(5)
N C Ne2 2_765 5_656 97(6)
N C Ne2 2_765 6_666 90(5)
N C Ne 5_756 11_655 106(3)
N C Ne2 5_756 1_655 65(3)
N C Ne2 5_756 2_665 99(4)
N C Ne2 5_756 6_666 134(4)
N C Ne 6_566 11_655 126(4)
N C Ne2 6_566 1_655 91(5)
N C Ne2 6_566 2_665 88(4)
N C Ne2 6_566 5_656 140(4)
C N Ne . 11_655 60(2)
C N Ne2 . 1_655 136(4)
C N Ne2 . 5_656 82(3)
C N Ne2 . 7_566 144(4)
C N Ne 2_765 11_655 55(3)
C N Ne2 2_765 1_655 148(6)
C N Ne2 2_765 5_656 70(5)
C N Ne2 2_765 6_666 66(5)
C N Ne2 2_765 7_566 155(5)
C N Ne 5_756 11_655 91(2)
C N Ne2 5_756 1_655 127(4)
C N Ne2 5_756 5_656 83(3)
C N Ne2 5_756 7_566 137(3)
C N Ne 6_566 11_655 101(3)
C N Ne2 6_566 1_655 132(5)
C N Ne2 6_566 5_656 68(4)
C N Ne2 6_566 6_666 69(4)
C N Ne2 6_566 7_566 140(4)
I2 Ne C 9_444 11_544 94.8(13)
I2 Ne C 9_444 12_464 85.2(13)
I2 Ne C 9_444 5_656 85.2(13)
I2 Ne C 9_444 6_466 94.8(13)
I2 Ne N 9_444 11_544 70.1(7)
I2 Ne N 9_444 12_464 109.9(7)
I2 Ne N 9_444 5_656 109.9(7)
I2 Ne N 9_444 6_466 70.1(7)
I2 Ne C 10_564 11_544 85.2(13)
I2 Ne C 10_564 12_464 94.8(13)
I2 Ne C 10_564 5_656 94.8(13)
I2 Ne C 10_564 6_466 85.2(13)
I2 Ne N 10_564 11_544 109.9(7)
I2 Ne N 10_564 12_464 70.1(7)
I2 Ne N 10_564 5_656 70.1(7)
I2 Ne N 10_564 6_466 109.9(7)
C Ne N 11_544 5_656 155.2(15)
C Ne N 11_544 6_466 161.6(16)
C Ne N 12_464 5_656 161.6(16)
C Ne N 12_464 6_466 155.2(15)
C Ne N 5_656 11_544 155.2(15)
C Ne N 5_656 12_464 161.6(16)
C Ne N 6_466 11_544 161.6(16)
C Ne N 6_466 12_464 155.2(15)
I1_2 Ne2 I2 9_455 11_554 91.4(8)
I1_2 Ne2 I2 9_455 4_465 92.9(9)
I1_2 Ne2 C 9_455 1_455 101.7(18)
I1_2 Ne2 C 9_455 2_665 111(2)
I1_2 Ne2 C 9_455 5_656 101.3(19)
I1_2 Ne2 C 9_455 6_466 112(2)
I1_2 Ne2 N 9_455 1_455 123(3)
I1_2 Ne2 N 9_455 5_656 132.2(19)
I1_2 Ne2 N 9_455 6_466 84.9(14)
I1_2 Ne2 N 9_455 7_456 91.5(13)
I2 Ne2 I2 11_554 4_465 157.9(15)
I2 Ne2 C 11_554 1_455 115.1(13)
I2 Ne2 C 11_554 2_665 115.5(15)
I2 Ne2 C 11_554 5_656 99.3(12)
I2 Ne2 C 11_554 6_466 97.1(13)
I2 Ne2 N 11_554 1_455 110.9(18)
I2 Ne2 N 11_554 5_656 99.1(12)
I2 Ne2 N 11_554 6_466 104.6(11)
I2 Ne2 N 11_554 7_456 69.9(11)
I2 Ne2 C 4_465 1_455 85.1(11)
I2 Ne2 C 4_465 2_665 82.8(13)
I2 Ne2 C 4_465 5_656 101.0(13)
I2 Ne2 C 4_465 6_466 101.2(14)
I2 Ne2 N 4_465 1_455 84.8(17)
I2 Ne2 N 4_465 5_656 94.0(12)
I2 Ne2 N 4_465 6_466 97.3(12)
I2 Ne2 N 4_465 7_456 88.4(12)
C Ne2 N 1_455 7_456 166(2)
C Ne2 N 2_665 7_456 156(2)
C Ne2 N 5_656 7_456 164(2)
C Ne2 N 6_466 7_456 154(2)

loop_
_geom_bond_atom_site_label_1
_geom_bond_atom_site_label_2
_geom_bond_site_symmetry_2
_geom_bond_distance
Pb1 I1_1 . 3.144(4)
Pb1 I1_2 1_556 3.192(4)
Pb1 I2 1_545 3.160(4)
Pb1 I2 2_565 3.160(4)
Pb1 I2 3_655 3.160(4)
Pb1 I2 4_455 3.160(4)
I1_2 Ne2 9_544 2.96(4)
I1_2 Ne2 10_454 2.96(4)
I1_2 Ne2 11_554 2.96(4)
I1_2 Ne2 12_444 2.96(4)
I1_2 Ne2 13_445 2.96(4)
I1_2 Ne2 14_555 2.96(4)
I1_2 Ne2 15_455 2.96(4)
I1_2 Ne2 16_545 2.96(4)
I2 Ne 9_555 2.770(4)
I2 Ne2 3_665 3.21(3)
I2 Ne2 12_455 3.29(3)
I2 Ne2 5_556 3.29(3)
I2 Ne2 14_566 3.21(3)
C N . 1.46(7)
C N 5_756 1.53(6)
C Ne 11_655 2.80(4)
C Ne2 1_655 2.83(7)
C Ne2 2_665 2.41(7)
C Ne2 5_656 2.79(7)
C Ne2 6_666 2.43(8)
N Ne 11_655 3.21(4)
N Ne2 5_656 2.59(6)
N Ne2 6_666 3.04(6)
N Ne2 7_566 2.69(6)
Ne2 Ne2 6_566 3.29(6)

loop_
_twin_individual_id
_twin_individual_mass_fraction_refined
_twin_individual_twin_matrix_11
_twin_individual_twin_matrix_12
_twin_individual_twin_matrix_13
_twin_individual_twin_matrix_21
_twin_individual_twin_matrix_22
_twin_individual_twin_matrix_23
_twin_individual_twin_matrix_31
_twin_individual_twin_matrix_32
_twin_individual_twin_matrix_33
1 0.48(2) 1 0 0 0 1 0 0 0 1
2 0.012(3) 0.5 0.5 1 0.5 0.5 -1 -0.5 0.5 0
3 0.027(3) 0.5 -0.5 1 -0.5 0.5 1 -0.5 -0.5 0
4 0.48(2) -1 0 0 0 -1 0 0 0 -1

loop_
_restr_distance_atom_site_label_1
_restr_distance_atom_site_label_2
_restr_distance_target
_restr_distance_target_weight_param
N C 1.4 0.03

loop_
_jana_atom_site_adp_c_label
_jana_atom_site_adp_c_type_symbol
_jana_atom_site_adp_c_111
_jana_atom_site_adp_c_112
_jana_atom_site_adp_c_113
_jana_atom_site_adp_c_122
_jana_atom_site_adp_c_123
_jana_atom_site_adp_c_133
_jana_atom_site_adp_c_222
_jana_atom_site_adp_c_223
_jana_atom_site_adp_c_233
_jana_atom_site_adp_c_333
Pb1 Pb 0 0 -0.0042(8) 0 0 0 0 -0.0042(8) 0 -0.0022(13)
I1_1 I 0 0 0 0 0 0 0 0 0 0
I1_2 I 0 0 0 0 0 0 0 0 0 0
I2 I -0.007(3) -0.001(2) 0.063(2) -0.001(2) 0 -0.0067(10) -0.007(3) -0.063(2) -0.0067(10) 0

loop_
_jana_atom_site_adp_d_label
_jana_atom_site_adp_d_type_symbol
_jana_atom_site_adp_d_1111
_jana_atom_site_adp_d_1112
_jana_atom_site_adp_d_1113
_jana_atom_site_adp_d_1122
_jana_atom_site_adp_d_1123
_jana_atom_site_adp_d_1133
_jana_atom_site_adp_d_1222
_jana_atom_site_adp_d_1223
_jana_atom_site_adp_d_1233
_jana_atom_site_adp_d_1333
_jana_atom_site_adp_d_2222
_jana_atom_site_adp_d_2223
_jana_atom_site_adp_d_2233
_jana_atom_site_adp_d_2333
_jana_atom_site_adp_d_3333
Pb1 Pb 0.0119(11) -0.00009(14) 0 0.0057(4) 0 0.00362(19) 0.00009(14) 0 0 0 0.0119(11) 0 0.00362(19) 0 0.0063(6)
I1_1 I 0.010(4) 0 0 0.0011(17) 0 0.0041(6) 0 0 0 0 0.010(4) 0 0.0041(6) 0 0.0021(9)
I1_2 I 0.16(5) 0 0 -0.002(14) 0 0.015(2) 0 0 0 0 0.16(5) 0 0.015(2) 0 0.0021(11)
I2 I 0.018(2) -0.0086(11) -0.0161(15) 0.0043(9) -0.0085(6) 0.0039(5) -0.0086(11) 0.0085(6) -0.0007(4) -0.0047(6) 0.018(2) 0.0161(15) 0.0039(5) 0.0047(6) 0.0071(13)

loop_
_jana_atom_site_adp_e_label
_jana_atom_site_adp_e_type_symbol
_jana_atom_site_adp_e_11111
_jana_atom_site_adp_e_11112
_jana_atom_site_adp_e_11113
_jana_atom_site_adp_e_11122
_jana_atom_site_adp_e_11123
_jana_atom_site_adp_e_11133
_jana_atom_site_adp_e_11222
_jana_atom_site_adp_e_11223
_jana_atom_site_adp_e_11233
_jana_atom_site_adp_e_11333
_jana_atom_site_adp_e_12222
_jana_atom_site_adp_e_12223
_jana_atom_site_adp_e_12233
_jana_atom_site_adp_e_12333
_jana_atom_site_adp_e_13333
_jana_atom_site_adp_e_22222
_jana_atom_site_adp_e_22223
_jana_atom_site_adp_e_22233
_jana_atom_site_adp_e_22333
_jana_atom_site_adp_e_23333
_jana_atom_site_adp_e_33333
Pb1 Pb 0 0 -0.0007(3) 0 -0.0003(4) 0 0 -0.00007(15) 0 -0.00022(11) 0 0.0003(4) 0 0 0 0 -0.0007(3) 0 -0.00022(11) 0 0.0011(4)
I1_1 I 0 0 0 0 0.0011(8) 0 0 0 0 0 0 -0.0011(8) 0 0 0 0 0 0 0 0 0
I1_2 I 0 0 0 0 -0.012(4) 0 0 0 0 0 0 0.012(4) 0 0 0 0 0 0 0 0 0
I2 I 0.0105(17) 0.0024(9) 0.0285(16) -0.0006(7) 0.0106(11) 0.0015(3) -0.0006(7) 0 0.0004(3) 0.0010(5) 0.0024(9) -0.0106(11) 0.0004(3) 0 0.0005(3) 0.0105(17) -0.0285(16) 0.0015(3) -0.0010(5) 0.0005(3) 0
